data_7241482
loop_
_publ_author_name
'Tan, Davin'
'Ng, Zi Xuan'
'Ganguly, Rakesh'
'Li, Yongxin'
'Soo, Han Sen'
'Mohamed, Sharmarke'
'Garc\'ia, Felipe'

_publ_section_title
;
 Investigating the solid-state assembly of pharmaceutically-relevant
 N,N-dimethyl-O-thiocarbamates in the absence of labile hydrogen bonds
;
_journal_name_full CrystEngComm
_journal_paper_doi 10.1039/D0CE01336F
_journal_year 2020
_chemical_formula_sum 'C9 H10 Cl N O S'
_chemical_formula_weight 215.69
_space_group_crystal_system monoclinic
_space_group_IT_number 14
_space_group_name_Hall '-P 2ybc'
_space_group_name_H-M_alt 'P 1 21/c 1'
_atom_sites_solution_hydrogens geom
_audit_update_record
;
2018-03-21 deposited with the CCDC.	2020-10-30 downloaded from the CCDC.
;
_cell_angle_alpha 90
_cell_angle_beta 105.4170(10)
_cell_angle_gamma 90
_cell_formula_units_Z 4
_cell_length_a 8.1419(2)
_cell_length_b 9.5362(3)
_cell_length_c 13.6861(4)
_cell_measurement_reflns_used 6530
_cell_measurement_temperature 100.(2)
_cell_measurement_theta_max 32.6725
_cell_measurement_theta_min 2.5950
_cell_volume 1024.39(5)
_computing_cell_refinement 'SAINT V8.38A (Bruker AXS Inc., 2017)'
_computing_data_collection 'APEX3 (Bruker AXS Inc., 2017)'
_computing_data_reduction 'SAINT V8.38A (Bruker AXS Inc., 2017)'
_computing_publication_material 'APEX3 (Bruker AXS Inc., 2017)'
_computing_structure_refinement 'SHELXL-2016/6 (Sheldrick, 2016)'
_computing_structure_solution 'XS, VERSION 2013/1'
_diffrn_ambient_temperature 100.(2)
_diffrn_detector_area_resol_mean 7.4074
_diffrn_measured_fraction_theta_full 0.997
_diffrn_measured_fraction_theta_max 0.997
_diffrn_measurement_device_type 'Photon II CPADs detector'
_diffrn_measurement_method 'phi and omega scans'
_diffrn_radiation_monochromator 'Multilayer Mirror'
_diffrn_radiation_type MoK\a
_diffrn_radiation_wavelength 0.71073
_diffrn_reflns_av_R_equivalents 0.0461
_diffrn_reflns_av_unetI/netI 0.0391
_diffrn_reflns_limit_h_max 12
_diffrn_reflns_limit_h_min -12
_diffrn_reflns_limit_k_max 14
_diffrn_reflns_limit_k_min -14
_diffrn_reflns_limit_l_max 21
_diffrn_reflns_limit_l_min -20
_diffrn_reflns_number 20160
_diffrn_reflns_theta_full 33.15
_diffrn_reflns_theta_max 33.15
_diffrn_reflns_theta_min 2.60
_diffrn_source 'Incoatec microfocus source'
_diffrn_source_type 'Bruker D8 Quest'
_exptl_absorpt_coefficient_mu 0.536
_exptl_absorpt_correction_T_max 0.96
_exptl_absorpt_correction_T_min 0.82
_exptl_absorpt_correction_type multi-scan
_exptl_absorpt_process_details
;
SADABS-2016/2 - Bruker AXS area detector scaling and absorption correction
;
_exptl_crystal_colour colourless
_exptl_crystal_density_diffrn 1.399
_exptl_crystal_density_method 'not measured'
_exptl_crystal_description block
_exptl_crystal_F_000 448
_exptl_crystal_size_max 0.140
_exptl_crystal_size_mid 0.120
_exptl_crystal_size_min 0.080
_refine_diff_density_max 0.442
_refine_diff_density_min -0.492
_refine_ls_extinction_method none
_refine_ls_goodness_of_fit_ref 1.029
_refine_ls_hydrogen_treatment constr
_refine_ls_matrix_type full
_refine_ls_number_parameters 120
_refine_ls_number_reflns 3900
_refine_ls_number_restraints 0
_refine_ls_restrained_S_all 1.029
_refine_ls_R_factor_all 0.0569
_refine_ls_R_factor_gt 0.0382
_refine_ls_shift/su_max 0.001
_refine_ls_shift/su_mean 0.000
_refine_ls_structure_factor_coef Fsqd
_refine_ls_weighting_details 'w=1/[\s^2^(Fo^2^)+(0.0296P)^2^+0.4725P] where P=(Fo^2^+2Fc^2^)/3'
_refine_ls_weighting_scheme calc
_refine_ls_wR_factor_gt 0.0782
_refine_ls_wR_factor_ref 0.0878
_reflns_number_gt 3064
_reflns_number_total 3900
_reflns_threshold_expression 'I > 2\s(I)'
_cod_data_source_file d0ce01336f2.cif
_cod_data_source_block fg770m
_cod_depositor_comments
;
The following automatic conversions were performed:

data item '_exptl_absorpt_correction_type' value 'Multi-Scan' was
changed to 'multi-scan' in accordance with the
/home/data/users/saulius/crontab/automatic-downloads/rss-feeds/RSC/lib/dictionaries/cif_core.dic
dictionary named 'cif_core.dic' version 2.4.2 last updated on
2011-04-26.

Automatic conversion script
Id: cif_fix_values 7556 2019-12-06 15:28:31Z antanas 
;
_cod_database_code 7241482

loop_
_space_group_symop_operation_xyz
'x, y, z'
'-x, y+1/2, -z+1/2'
'-x, -y, -z'
'x, -y-1/2, z-1/2'

loop_
_atom_site_type_symbol
_atom_site_label
_atom_site_fract_x
_atom_site_fract_y
_atom_site_fract_z
_atom_site_U_iso_or_equiv
_atom_site_adp_type
_atom_site_calc_flag
_atom_site_refinement_flags_adp
_atom_site_refinement_flags_occupancy
_atom_site_refinement_flags_posn
_atom_site_occupancy
_atom_site_disorder_assembly
_atom_site_disorder_group
C C1 0.17682(16) 0.87701(13) 0.11951(10) 0.0192(2) Uani d . . . 1 . .
C C2 0.02466(17) 0.80751(14) 0.11084(11) 0.0235(3) Uani d . . . 1 . .
H H2 -0.027257 0.755976 0.051224 0.028 Uiso calc U . R 1 . .
C C3 -0.05128(16) 0.81386(14) 0.19011(11) 0.0231(3) Uani d . . . 1 . .
H H3 -0.156029 0.766975 0.185449 0.028 Uiso calc U . R 1 . .
C C4 0.02722(16) 0.88918(13) 0.27591(10) 0.0191(2) Uani d . . . 1 . .
C C5 0.18130(17) 0.95631(13) 0.28553(10) 0.0212(2) Uani d . . . 1 . .
H H5 0.235036 1.005372 0.345989 0.025 Uiso calc U . R 1 . .
C C6 0.25623(16) 0.95102(14) 0.20573(10) 0.0211(2) Uani d . . . 1 . .
H H6 0.361036 0.997819 0.210369 0.025 Uiso calc U . R 1 . .
C C7 0.37009(15) 0.79378(12) 0.02877(9) 0.0174(2) Uani d . . . 1 . .
C C8 0.31042(17) 0.90239(14) -0.13855(10) 0.0224(3) Uani d . . . 1 . .
H H8A 0.19076 0.905367 -0.137128 0.034 Uiso calc U . R 1 . .
H H8B 0.317602 0.869919 -0.205223 0.034 Uiso calc U . R 1 . .
H H8C 0.359918 0.996454 -0.125656 0.034 Uiso calc U . R 1 . .
C C9 0.55027(17) 0.73248(15) -0.07950(10) 0.0236(3) Uani d . . . 1 . .
H H9A 0.65569 0.780371 -0.043894 0.035 Uiso calc U . R 1 . .
H H9B 0.540266 0.732023 -0.15246 0.035 Uiso calc U . R 1 . .
H H9C 0.552657 0.635749 -0.054989 0.035 Uiso calc U . R 1 . .
Cl Cl1 -0.07237(5) 0.90495(4) 0.37312(3) 0.03140(10) Uani d . . . 1 . .
N N1 0.40443(13) 0.80599(11) -0.06037(8) 0.0181(2) Uani d . . . 1 . .
O O1 0.24167(12) 0.88215(10) 0.03442(7) 0.0241(2) Uani d . . . 1 . .
S S1 0.46836(4) 0.68791(4) 0.12267(2) 0.02224(8) Uani d . . . 1 . .

loop_
_atom_site_aniso_label
_atom_site_aniso_U_11
_atom_site_aniso_U_22
_atom_site_aniso_U_33
_atom_site_aniso_U_12
_atom_site_aniso_U_13
_atom_site_aniso_U_23
C1 0.0207(6) 0.0207(5) 0.0169(6) 0.0058(4) 0.0061(5) 0.0004(4)
C2 0.0198(6) 0.0241(6) 0.0241(6) 0.0021(5) 0.0014(5) -0.0071(5)
C3 0.0171(5) 0.0212(6) 0.0310(7) -0.0007(4) 0.0065(5) -0.0013(5)
C4 0.0203(6) 0.0180(5) 0.0211(6) 0.0038(4) 0.0091(5) 0.0034(4)
C5 0.0222(6) 0.0212(6) 0.0206(6) -0.0021(5) 0.0064(5) -0.0032(5)
C6 0.0196(6) 0.0228(6) 0.0220(6) -0.0036(5) 0.0079(5) -0.0029(5)
C7 0.0169(5) 0.0184(5) 0.0167(5) 0.0016(4) 0.0040(4) -0.0010(4)
C8 0.0260(6) 0.0233(6) 0.0177(6) 0.0029(5) 0.0053(5) 0.0044(5)
C9 0.0219(6) 0.0309(7) 0.0199(6) 0.0055(5) 0.0088(5) 0.0006(5)
Cl1 0.03472(19) 0.03614(19) 0.03028(19) 0.00441(14) 0.02075(15) 0.00685(14)
N1 0.0202(5) 0.0197(5) 0.0147(5) 0.0028(4) 0.0051(4) 0.0011(4)
O1 0.0279(5) 0.0284(5) 0.0179(4) 0.0131(4) 0.0097(4) 0.0045(4)
S1 0.02321(16) 0.02675(16) 0.01750(15) 0.00824(12) 0.00670(12) 0.00562(12)

loop_
_atom_type_symbol
_atom_type_description
_atom_type_scat_dispersion_real
_atom_type_scat_dispersion_imag
_atom_type_scat_source
C C 0.0033 0.0016 'International Tables Vol C Tables 4.2.6.8 and 6.1.1.4'
H H 0.0000 0.0000 'International Tables Vol C Tables 4.2.6.8 and 6.1.1.4'
Cl Cl 0.1484 0.1585 'International Tables Vol C Tables 4.2.6.8 and 6.1.1.4'
N N 0.0061 0.0033 'International Tables Vol C Tables 4.2.6.8 and 6.1.1.4'
O O 0.0106 0.0060 'International Tables Vol C Tables 4.2.6.8 and 6.1.1.4'
S S 0.1246 0.1234 'International Tables Vol C Tables 4.2.6.8 and 6.1.1.4'

loop_
_geom_angle_atom_site_label_1
_geom_angle_atom_site_label_2
_geom_angle_atom_site_label_3
_geom_angle_site_symmetry_1
_geom_angle_site_symmetry_3
_geom_angle
_geom_angle_publ_flag
C6 C1 C2 . . 121.63(12) ?
C6 C1 O1 . . 119.90(12) ?
C2 C1 O1 . . 118.20(12) ?
C1 C2 C3 . . 119.23(12) ?
C4 C3 C2 . . 119.14(12) ?
C3 C4 C5 . . 121.67(12) ?
C3 C4 Cl1 . . 119.44(10) ?
C5 C4 Cl1 . . 118.87(10) ?
C4 C5 C6 . . 119.09(12) ?
C1 C6 C5 . . 119.22(12) ?
N1 C7 O1 . . 110.53(10) ?
N1 C7 S1 . . 126.02(9) ?
O1 C7 S1 . . 123.45(9) ?
C7 N1 C9 . . 120.16(11) ?
C7 N1 C8 . . 122.02(10) ?
C9 N1 C8 . . 117.55(10) ?
C7 O1 C1 . . 119.37(10) ?

loop_
_geom_bond_atom_site_label_1
_geom_bond_atom_site_label_2
_geom_bond_site_symmetry_2
_geom_bond_distance
_geom_bond_publ_flag
C1 C6 . 1.3795(18) ?
C1 C2 . 1.3820(19) ?
C1 O1 . 1.4014(15) ?
C2 C3 . 1.3854(19) ?
C3 C4 . 1.3800(19) ?
C4 C5 . 1.3832(18) ?
C4 Cl1 . 1.7388(12) ?
C5 C6 . 1.3863(18) ?
C7 N1 . 1.3272(15) ?
C7 O1 . 1.3609(14) ?
C7 S1 . 1.6626(13) ?
C8 N1 . 1.4629(16) ?
C9 N1 . 1.4613(16) ?
